data_7113844
loop_
_publ_author_name
'Cotton, F. Albert'
'Liu, Chun Y.'
'Murillo, Carlos A.'
'Wang, Xiaoping'

_publ_section_title
;
 A mixed-valence compound with one unpaired electron delocalized over four
 molybdenum atoms in a cyclic tetranuclear ion
;
_journal_coden_ASTM CHCOFS
_journal_issue 17
_journal_name_full
;
 Chemical Communications (Cambridge, United Kingdom)
;
_journal_page_first 2190
_journal_page_last 2191
_journal_paper_doi 10.1039/b306822f
_journal_year 2003
_chemical_formula_moiety '[Mo2(DAniF)2]2Cl4,2(CH2Cl2)'
_chemical_formula_sum 'C62 H64 Cl8 Mo4 N8 O8'
_chemical_formula_weight 1716.57
_chemical_name_common (Mo2(DAniF)2)2Cl4,2CH2Cl2
_space_group_IT_number 14
_symmetry_cell_setting monoclinic
_symmetry_space_group_name_Hall '-P 2yn'
_symmetry_space_group_name_H-M 'P 1 21/n 1'
_atom_sites_solution_hydrogens geom
_atom_sites_solution_primary direct
_atom_sites_solution_secondary difmap
_audit_creation_method SHELXL-97
_cell_angle_alpha 90.00
_cell_angle_beta 98.7730(10)
_cell_angle_gamma 90.00
_cell_formula_units_Z 2
_cell_length_a 11.7836(7)
_cell_length_b 12.3312(7)
_cell_length_c 23.8669(14)
_cell_measurement_reflns_used 17925
_cell_measurement_temperature 293(2)
_cell_measurement_theta_max 27.5225
_cell_measurement_theta_min 2.3895
_cell_volume 3427.4(3)
_computing_cell_refinement SAINT
_computing_data_collection SAMRT
_computing_data_reduction SAINT
_computing_molecular_graphics XP
_computing_publication_material CIFTAB
_computing_structure_refinement 'SHELXL-97 (Sheldrick, 1997)'
_computing_structure_solution 'SHELXS-97 (Sheldrick, 1990)'
_diffrn_ambient_temperature 293(2)
_diffrn_measured_fraction_theta_full 0.997
_diffrn_measured_fraction_theta_max 0.997
_diffrn_measurement_device_type 'Bruker SMART 1000'
_diffrn_measurement_method \w-scans
_diffrn_radiation_monochromator graphite
_diffrn_radiation_source 'normal-focus sealed tube'
_diffrn_radiation_type MoK\a
_diffrn_radiation_wavelength 0.71073
_diffrn_reflns_av_R_equivalents 0.0161
_diffrn_reflns_av_sigmaI/netI 0.0179
_diffrn_reflns_limit_h_max 13
_diffrn_reflns_limit_h_min -13
_diffrn_reflns_limit_k_max 14
_diffrn_reflns_limit_k_min -14
_diffrn_reflns_limit_l_max 28
_diffrn_reflns_limit_l_min -21
_diffrn_reflns_number 18908
_diffrn_reflns_theta_full 25.00
_diffrn_reflns_theta_max 25.00
_diffrn_reflns_theta_min 1.86
_diffrn_standards_number 'none (area detector data)'
_exptl_absorpt_coefficient_mu 1.085
_exptl_absorpt_correction_T_max 0.8654
_exptl_absorpt_correction_T_min 0.7895
_exptl_absorpt_correction_type multi-scan
_exptl_absorpt_process_details SADABS
_exptl_crystal_colour red
_exptl_crystal_density_diffrn 1.663
_exptl_crystal_density_method 'not measured'
_exptl_crystal_description block
_exptl_crystal_F_000 1720
_exptl_crystal_size_max 0.337
_exptl_crystal_size_mid 0.180
_exptl_crystal_size_min 0.156
_refine_diff_density_max 0.934
_refine_diff_density_min -1.020
_refine_diff_density_rms 0.076
_refine_ls_extinction_method none
_refine_ls_goodness_of_fit_ref 1.046
_refine_ls_hydrogen_treatment mixed
_refine_ls_matrix_type full
_refine_ls_number_parameters 382
_refine_ls_number_reflns 6023
_refine_ls_number_restraints 0
_refine_ls_restrained_S_all 1.046
_refine_ls_R_factor_all 0.0383
_refine_ls_R_factor_gt 0.0332
_refine_ls_shift/su_max 0.001
_refine_ls_shift/su_mean 0.000
_refine_ls_structure_factor_coef Fsqd
_refine_ls_weighting_details 'calc w=1/[\s^2^(Fo^2^)+(0.0384P)^2^+7.3468P] where P=(Fo^2^+2Fc^2^)/3'
_refine_ls_weighting_scheme calc
_refine_ls_wR_factor_gt 0.0814
_refine_ls_wR_factor_ref 0.0857
_reflns_number_gt 5405
_reflns_number_total 6023
_reflns_threshold_expression >2sigma(I)
_cod_duplicate_entry 7103895
_cod_data_source_file b306822f.txt
_cod_data_source_block cmpd1
_cod_original_sg_symbol_H-M 'P 2(1)/n'
_cod_database_code 7113844

loop_
_symmetry_equiv_pos_as_xyz
'x, y, z'
'-x+1/2, y+1/2, -z+1/2'
'-x, -y, -z'
'x-1/2, -y-1/2, z-1/2'

loop_
_atom_site_label
_atom_site_type_symbol
_atom_site_fract_x
_atom_site_fract_y
_atom_site_fract_z
_atom_site_U_iso_or_equiv
_atom_site_adp_type
_atom_site_occupancy
_atom_site_symmetry_multiplicity
_atom_site_calc_flag
_atom_site_refinement_flags
_atom_site_disorder_assembly
_atom_site_disorder_group
Mo1 Mo 0.51026(2) 0.33491(2) 0.019646(12) 0.02652(9) Uani 1 1 d . A .
Mo2 Mo 0.56397(2) 0.39326(2) -0.055602(12) 0.02672(9) Uani 1 1 d . . .
Cl1 Cl 0.32552(7) 0.43616(7) 0.02449(4) 0.03196(19) Uani 1 1 d . . .
Cl2 Cl 0.58332(7) 0.46936(7) 0.09577(3) 0.03257(19) Uani 1 1 d . . .
N1 N 0.4147(2) 0.2101(2) -0.02294(12) 0.0323(6) Uani 1 1 d . . .
N2 N 0.4749(2) 0.2687(2) -0.10440(12) 0.0318(6) Uani 1 1 d . . .
N3 N 0.6622(2) 0.2430(2) 0.04070(12) 0.0301(6) Uani 1 1 d . . .
N4 N 0.7196(2) 0.3109(2) -0.03988(12) 0.0299(6) Uani 1 1 d . . .
O2 O 0.5169(4) 0.1615(4) -0.32786(16) 0.0847(12) Uani 1 1 d . A .
O3 O 0.7548(3) -0.0169(2) 0.23435(11) 0.0552(8) Uani 1 1 d . A .
O4 O 1.0638(2) 0.3817(3) -0.17246(12) 0.0582(8) Uani 1 1 d . A .
C10 C 0.41317(13) 0.20166(12) -0.07817(6) 0.0372(8) Uani 1 1 d . A .
H10A H 0.3687 0.1485 -0.0986 0.045 Uiso 1 1 calc R . .
C11 C 0.32640(13) 0.15493(12) 0.00049(6) 0.0304(9) Uani 0.686(4) 1 d PR A 1
C12 C 0.21051(13) 0.17601(12) -0.01694(6) 0.0433(15) Uani 0.686(4) 1 d PR A 1
H12A H 0.1882 0.2266 -0.0472 0.052 Uiso 0.686(4) 1 d PR A 1
C13 C 0.12863(13) 0.12655(12) 0.00791(6) 0.0509(16) Uani 0.686(4) 1 d PR A 1
H13A H 0.0489 0.1413 -0.0050 0.061 Uiso 0.686(4) 1 d PR A 1
C14 C 0.16028(13) 0.05418(12) 0.05237(6) 0.0503(15) Uani 0.686(4) 1 d PR A 1
C15 C 0.27532(13) 0.02980(12) 0.07013(6) 0.0539(15) Uani 0.686(4) 1 d PR A 1
H15A H 0.2972 -0.0227 0.0995 0.065 Uiso 0.686(4) 1 d PR A 1
C16 C 0.35744(13) 0.08247(12) 0.04475(6) 0.0457(15) Uani 0.686(4) 1 d PR A 1
H16A H 0.4373 0.0688 0.0579 0.055 Uiso 0.686(4) 1 d PR A 1
O1 O 0.06982(13) 0.01016(12) 0.07511(6) 0.0740(16) Uani 0.686(4) 1 d PR A 1
C17 C 0.09760(13) -0.05459(12) 0.12197(6) 0.169(9) Uani 0.686(4) 1 d PR A 1
H17A H 0.0286 -0.0806 0.1341 0.254 Uiso 0.686(4) 1 calc PR A 1
H17B H 0.1412 -0.0134 0.1519 0.254 Uiso 0.686(4) 1 calc PR A 1
H17C H 0.1425 -0.1150 0.1126 0.254 Uiso 0.686(4) 1 calc PR A 1
C11B C 0.35157(13) 0.13521(12) 0.00899(6) 0.0304(9) Uani 0.314(4) 1 d PR A 2
C12B C 0.23580(13) 0.15961(12) 0.00675(6) 0.0433(15) Uani 0.314(4) 1 d PR A 2
H12B H 0.2055 0.2228 -0.0138 0.052 Uiso 0.314(4) 1 d PR A 2
C13B C 0.15912(13) 0.09306(12) 0.03438(6) 0.0509(16) Uani 0.314(4) 1 d PR A 2
H13B H 0.0781 0.1056 0.0320 0.061 Uiso 0.314(4) 1 d PR A 2
C14B C 0.21796(13) 0.00878(12) 0.06484(6) 0.0503(15) Uani 0.314(4) 1 d PR A 2
C15B C 0.33096(13) -0.02214(12) 0.06350(6) 0.0539(15) Uani 0.314(4) 1 d PR A 2
H15B H 0.3622 -0.0877 0.0813 0.065 Uiso 0.314(4) 1 d PR A 2
C16B C 0.39610(13) 0.04611(12) 0.03525(6) 0.0457(15) Uani 0.314(4) 1 d PR A 2
H16B H 0.4753 0.0289 0.0345 0.055 Uiso 0.314(4) 1 d PR A 2
O1B O 0.15843(13) -0.06934(12) 0.09420(6) 0.089(4) Uani 0.314(4) 1 d PR A 2
C17B C 0.07423(13) -0.05871(12) 0.11306(6) 0.096(9) Uiso 0.314(4) 1 d PR A 2
H17D H 0.0556 -0.1255 0.1302 0.144 Uiso 0.314(4) 1 calc PR A 2
H17E H 0.0131 -0.0393 0.0834 0.144 Uiso 0.314(4) 1 calc PR A 2
H17F H 0.0842 -0.0025 0.1412 0.144 Uiso 0.314(4) 1 calc PR A 2
C21 C 0.48306(13) 0.24544(12) -0.16264(6) 0.0364(8) Uani 1 1 d R A .
C22 C 0.50146(13) 0.13966(12) -0.17958(6) 0.0559(11) Uani 1 1 d R . .
H22A H 0.5070 0.0841 -0.1530 0.067 Uiso 1 1 d R . .
C23 C 0.5114(5) 0.1158(4) -0.2344(2) 0.0688(15) Uani 1 1 d . A .
H23A H 0.5237 0.0447 -0.2449 0.083 Uiso 1 1 calc R . .
C24 C 0.5033(4) 0.1964(5) -0.27370(19) 0.0605(13) Uani 1 1 d . . .
C25 C 0.4856(4) 0.3024(5) -0.25867(19) 0.0650(14) Uani 1 1 d . A .
H25A H 0.4806 0.3574 -0.2856 0.078 Uiso 1 1 calc R . .
C26 C 0.4754(4) 0.3262(4) -0.20189(17) 0.0535(11) Uani 1 1 d . . .
H26A H 0.4634 0.3973 -0.1912 0.064 Uiso 1 1 calc R A .
C27 C 0.5027(7) 0.2374(7) -0.3675(3) 0.118(3) Uani 1 1 d . . .
H27A H 0.5138 0.2065 -0.4032 0.178 Uiso 1 1 calc R A .
H27B H 0.5576 0.2944 -0.3575 0.178 Uiso 1 1 calc R . .
H27C H 0.4265 0.2665 -0.3705 0.178 Uiso 1 1 calc R . .
C30 C 0.7422(3) 0.2532(3) 0.00737(14) 0.0314(7) Uani 1 1 d . A .
H30A H 0.8134 0.2201 0.0171 0.038 Uiso 1 1 calc R . .
C31 C 0.6855(3) 0.1715(3) 0.08825(14) 0.0305(7) Uani 1 1 d . A .
C32 C 0.6365(3) 0.1928(3) 0.13656(16) 0.0410(9) Uani 1 1 d . . .
H32A H 0.5875 0.2519 0.1369 0.049 Uiso 1 1 calc R A .
C33 C 0.6595(4) 0.1276(3) 0.18391(16) 0.0452(9) Uani 1 1 d . A .
H33A H 0.6251 0.1424 0.2157 0.054 Uiso 1 1 calc R . .
C34 C 0.7338(3) 0.0399(3) 0.18440(15) 0.0389(9) Uani 1 1 d . . .
C35 C 0.7795(3) 0.0154(3) 0.13603(16) 0.0369(8) Uani 1 1 d . A .
H35A H 0.8272 -0.0445 0.1355 0.044 Uiso 1 1 calc R . .
C36 C 0.7543(3) 0.0802(3) 0.08806(15) 0.0340(8) Uani 1 1 d . . .
H36A H 0.7840 0.0621 0.0554 0.041 Uiso 1 1 calc R A .
C37 C 0.8186(5) -0.1140(4) 0.2350(2) 0.0722(15) Uani 1 1 d . . .
H37A H 0.8275 -0.1451 0.2723 0.108 Uiso 1 1 calc R A .
H37B H 0.8928 -0.0987 0.2250 0.108 Uiso 1 1 calc R . .
H37C H 0.7787 -0.1642 0.2082 0.108 Uiso 1 1 calc R . .
C41 C 0.8102(3) 0.3317(3) -0.07207(15) 0.0306(7) Uani 1 1 d . A .
C42 C 0.7889(3) 0.3205(3) -0.13087(16) 0.0411(9) Uani 1 1 d . . .
H42A H 0.7161 0.3005 -0.1486 0.049 Uiso 1 1 calc R A .
C43 C 0.8749(3) 0.3387(4) -0.16277(16) 0.0457(10) Uani 1 1 d . A .
H43A H 0.8601 0.3303 -0.2019 0.055 Uiso 1 1 calc R . .
C44 C 0.9834(3) 0.3693(3) -0.13697(16) 0.0413(9) Uani 1 1 d . . .
C45 C 1.0047(3) 0.3850(3) -0.07880(16) 0.0421(9) Uani 1 1 d . A .
H45A H 1.0766 0.4077 -0.0612 0.051 Uiso 1 1 calc R . .
C46 C 0.9169(3) 0.3662(3) -0.04696(15) 0.0380(8) Uani 1 1 d . . .
H46A H 0.9307 0.3772 -0.0080 0.046 Uiso 1 1 calc R A .
C47 C 1.1730(4) 0.4213(6) -0.1476(2) 0.0819(19) Uani 1 1 d . . .
H47A H 1.2217 0.4276 -0.1762 0.123 Uiso 1 1 calc R A .
H47B H 1.2068 0.3720 -0.1187 0.123 Uiso 1 1 calc R . .
H47C H 1.1642 0.4912 -0.1311 0.123 Uiso 1 1 calc R . .
Cl3 Cl 0.1498(10) -0.2610(9) 0.3256(5) 0.221(4) Uiso 0.550(13) 1 d P B 1
C1S C 0.2071(13) -0.0982(12) 0.3243(6) 0.073(4) Uiso 0.550(13) 1 d P B 1
H1SA H 0.1662 -0.0521 0.3475 0.088 Uiso 0.550(13) 1 calc PR B 1
H1SB H 0.2888 -0.0930 0.3378 0.088 Uiso 0.550(13) 1 calc PR B 1
Cl4 Cl 0.1780(4) -0.0650(4) 0.2581(2) 0.117(2) Uiso 0.550(13) 1 d P B 1
Cl3B Cl 0.1371(13) -0.0553(10) 0.2836(7) 0.247(5) Uiso 0.450(13) 1 d P B 2
C1SB C 0.208(3) -0.133(2) 0.3287(12) 0.138(11) Uiso 0.450(13) 1 d P B 2
H1SC H 0.2839 -0.1398 0.3179 0.166 Uiso 0.450(13) 1 calc PR B 2
H1SD H 0.2178 -0.0949 0.3646 0.166 Uiso 0.450(13) 1 calc PR B 2
Cl4B Cl 0.1731(5) -0.2371(5) 0.3395(2) 0.094(2) Uiso 0.450(13) 1 d P B 2

loop_
_atom_site_aniso_label
_atom_site_aniso_U_11
_atom_site_aniso_U_22
_atom_site_aniso_U_33
_atom_site_aniso_U_23
_atom_site_aniso_U_13
_atom_site_aniso_U_12
Mo1 0.02773(16) 0.02576(16) 0.02594(15) -0.00068(11) 0.00369(11) -0.00114(11)
Mo2 0.02809(16) 0.02643(16) 0.02529(15) 0.00001(11) 0.00291(11) -0.00055(11)
Cl1 0.0279(4) 0.0309(4) 0.0371(4) -0.0029(3) 0.0049(3) -0.0023(3)
Cl2 0.0337(4) 0.0311(4) 0.0305(4) -0.0022(3) -0.0027(3) 0.0009(3)
N1 0.0337(15) 0.0282(15) 0.0353(16) -0.0053(12) 0.0061(12) -0.0050(12)
N2 0.0336(15) 0.0308(15) 0.0304(15) -0.0056(12) 0.0028(12) -0.0038(12)
N3 0.0325(15) 0.0303(15) 0.0268(15) 0.0017(12) 0.0028(12) 0.0005(12)
N4 0.0302(15) 0.0312(15) 0.0287(15) 0.0012(12) 0.0058(11) 0.0008(12)
O2 0.093(3) 0.113(3) 0.051(2) -0.011(2) 0.0176(19) 0.001(2)
O3 0.084(2) 0.0441(16) 0.0351(15) 0.0121(13) 0.0013(14) 0.0044(15)
O4 0.0408(16) 0.097(2) 0.0389(16) -0.0007(16) 0.0137(12) -0.0202(16)
C10 0.0365(19) 0.0354(19) 0.039(2) -0.0098(16) 0.0030(15) -0.0066(16)
C11 0.033(2) 0.026(2) 0.032(2) -0.0028(17) 0.0029(18) -0.0022(18)
C12 0.040(3) 0.040(3) 0.051(4) -0.004(3) 0.009(3) -0.001(2)
C13 0.041(3) 0.048(4) 0.065(5) -0.003(3) 0.013(3) -0.002(3)
C14 0.048(4) 0.047(4) 0.060(4) -0.008(3) 0.023(3) -0.003(3)
C15 0.051(4) 0.053(4) 0.060(4) 0.010(3) 0.015(3) 0.000(3)
C16 0.040(3) 0.045(4) 0.054(3) 0.004(3) 0.011(3) -0.004(3)
O1 0.067(3) 0.062(3) 0.105(4) 0.001(3) 0.048(3) -0.017(3)
C17 0.198(14) 0.094(9) 0.268(19) 0.033(10) 0.200(15) -0.013(9)
C11B 0.033(2) 0.026(2) 0.032(2) -0.0028(17) 0.0029(18) -0.0022(18)
C12B 0.040(3) 0.040(3) 0.051(4) -0.004(3) 0.009(3) -0.001(2)
C13B 0.041(3) 0.048(4) 0.065(5) -0.003(3) 0.013(3) -0.002(3)
C14B 0.048(4) 0.047(4) 0.060(4) -0.008(3) 0.023(3) -0.003(3)
C15B 0.051(4) 0.053(4) 0.060(4) 0.010(3) 0.015(3) 0.000(3)
C16B 0.040(3) 0.045(4) 0.054(3) 0.004(3) 0.011(3) -0.004(3)
O1B 0.095(10) 0.074(8) 0.110(11) 0.016(7) 0.052(8) -0.027(7)
C21 0.0283(17) 0.047(2) 0.0331(19) -0.0094(16) 0.0032(14) -0.0069(16)
C22 0.069(3) 0.052(3) 0.052(3) -0.016(2) 0.024(2) -0.017(2)
C23 0.088(4) 0.064(3) 0.062(3) -0.027(3) 0.033(3) -0.023(3)
C24 0.044(2) 0.095(4) 0.041(2) -0.032(3) 0.0038(19) -0.001(2)
C25 0.058(3) 0.100(4) 0.036(2) 0.015(2) 0.006(2) 0.022(3)
C26 0.057(3) 0.067(3) 0.037(2) -0.001(2) 0.0081(19) 0.019(2)
C27 0.124(6) 0.144(7) 0.084(5) 0.024(5) 0.007(4) 0.062(5)
C30 0.0310(17) 0.0307(17) 0.0327(19) 0.0000(14) 0.0053(14) 0.0041(14)
C31 0.0312(17) 0.0278(17) 0.0317(18) 0.0003(14) 0.0022(14) -0.0027(14)
C32 0.053(2) 0.035(2) 0.037(2) 0.0028(16) 0.0133(17) 0.0080(17)
C33 0.065(3) 0.038(2) 0.034(2) 0.0020(17) 0.0131(18) 0.0027(19)
C34 0.052(2) 0.0306(18) 0.0308(19) 0.0047(15) -0.0041(16) -0.0037(16)
C35 0.0365(19) 0.0292(18) 0.044(2) 0.0017(16) 0.0013(16) 0.0029(15)
C36 0.0363(19) 0.0316(18) 0.0345(19) -0.0016(15) 0.0065(15) -0.0006(15)
C37 0.102(4) 0.056(3) 0.054(3) 0.024(2) -0.002(3) 0.018(3)
C41 0.0297(17) 0.0290(17) 0.0336(18) 0.0021(14) 0.0062(14) 0.0040(14)
C42 0.0339(19) 0.057(2) 0.032(2) 0.0001(17) 0.0036(15) -0.0051(17)
C43 0.044(2) 0.067(3) 0.0261(19) 0.0003(18) 0.0046(16) -0.009(2)
C44 0.036(2) 0.055(2) 0.034(2) 0.0043(17) 0.0098(16) -0.0056(17)
C45 0.0321(19) 0.055(2) 0.039(2) 0.0023(18) 0.0030(16) -0.0074(17)
C46 0.039(2) 0.046(2) 0.0284(18) 0.0004(16) 0.0033(15) -0.0024(17)
C47 0.043(3) 0.154(6) 0.050(3) 0.011(3) 0.011(2) -0.030(3)

loop_
_atom_type_symbol
_atom_type_description
_atom_type_scat_dispersion_real
_atom_type_scat_dispersion_imag
_atom_type_scat_source
C C 0.0033 0.0016 'International Tables Vol C Tables 4.2.6.8 and 6.1.1.4'
H H 0.0000 0.0000 'International Tables Vol C Tables 4.2.6.8 and 6.1.1.4'
N N 0.0061 0.0033 'International Tables Vol C Tables 4.2.6.8 and 6.1.1.4'
O O 0.0106 0.0060 'International Tables Vol C Tables 4.2.6.8 and 6.1.1.4'
Cl Cl 0.1484 0.1585 'International Tables Vol C Tables 4.2.6.8 and 6.1.1.4'
Mo Mo -1.6832 0.6857 'International Tables Vol C Tables 4.2.6.8 and 6.1.1.4'

loop_
_geom_angle_atom_site_label_1
_geom_angle_atom_site_label_2
_geom_angle_atom_site_label_3
_geom_angle
_geom_angle_site_symmetry_1
_geom_angle_site_symmetry_3
_geom_angle_publ_flag
N1 Mo1 N3 95.47(11) . . y
N1 Mo1 Mo2 92.66(8) . . y
N3 Mo1 Mo2 91.83(8) . . y
N1 Mo1 Cl2 160.47(8) . . y
N3 Mo1 Cl2 89.86(8) . . y
Mo2 Mo1 Cl2 105.97(2) . . y
N1 Mo1 Cl1 88.97(8) . . y
N3 Mo1 Cl1 163.38(8) . . y
Mo2 Mo1 Cl1 103.98(2) . . y
Cl2 Mo1 Cl1 81.00(3) . . y
N4 Mo2 N2 95.46(11) . . y
N4 Mo2 Mo1 92.89(8) . . y
N2 Mo2 Mo1 91.88(8) . . y
N4 Mo2 Cl2 159.77(8) . 3_665 y
N2 Mo2 Cl2 91.35(8) . 3_665 y
Mo1 Mo2 Cl2 105.93(2) . 3_665 y
N4 Mo2 Cl1 87.29(8) . 3_665 y
N2 Mo2 Cl1 163.80(8) . 3_665 y
Mo1 Mo2 Cl1 103.94(2) . 3_665 y
Cl2 Mo2 Cl1 81.12(3) 3_665 3_665 y
Mo2 Cl1 Mo1 90.91(3) 3_665 . y
Mo2 Cl2 Mo1 91.63(3) 3_665 . y
C10 N1 C11 117.0(2) . . ?
C10 N1 C11B 122.5(2) . . ?
C10 N1 Mo1 118.12(18) . . ?
C11 N1 Mo1 122.31(18) . . ?
C11B N1 Mo1 119.41(17) . . ?
C10 N2 C21 117.2(2) . . ?
C10 N2 Mo2 117.27(18) . . ?
C21 N2 Mo2 125.36(18) . . ?
C30 N3 C31 117.7(3) . . ?
C30 N3 Mo1 117.3(2) . . ?
C31 N3 Mo1 124.9(2) . . ?
C30 N4 C41 118.9(3) . . ?
C30 N4 Mo2 118.2(2) . . ?
C41 N4 Mo2 121.7(2) . . ?
C27 O2 C24 115.1(5) . . ?
C34 O3 C37 117.9(3) . . ?
C44 O4 C47 116.6(3) . . ?
N1 C10 N2 119.9(2) . . ?
C16 C11 C12 118.7 . . ?
C16 C11 N1 118.79(14) . . ?
C12 C11 N1 122.37(14) . . ?
C13 C12 C11 121.2 . . ?
C12 C13 C14 119.8 . . ?
O1 C14 C15 124.8 . . ?
O1 C14 C13 114.8 . . ?
C15 C14 C13 120.4 . . ?
C16 C15 C14 118.7 . . ?
C15 C16 C11 121.0 . . ?
C17 O1 C14 116.6 . . ?
C16B C11B C12B 120.7 . . ?
C16B C11B N1 124.61(13) . . ?
C12B C11B N1 114.55(13) . . ?
C11B C12B C13B 122.4 . . ?
C14B C13B C12B 111.4 . . ?
C15B C14B C13B 126.6 . . ?
C15B C14B O1B 111.6 . . ?
C13B C14B O1B 121.0 . . ?
C16B C15B C14B 116.7 . . ?
C11B C16B C15B 121.6 . . ?
C17B O1B C14B 128.7 . . ?
C26 C21 C22 118.9(2) . . ?
C26 C21 N2 120.8(2) . . ?
C22 C21 N2 120.30(13) . . ?
C23 C22 C21 121.4(3) . . ?
C24 C23 C22 119.8(4) . . ?
C23 C24 C25 120.7(4) . . ?
C23 C24 O2 114.1(5) . . ?
C25 C24 O2 125.2(5) . . ?
C24 C25 C26 119.0(5) . . ?
C21 C26 C25 120.2(4) . . ?
N4 C30 N3 119.4(3) . . ?
C36 C31 C32 118.2(3) . . ?
C36 C31 N3 122.6(3) . . ?
C32 C31 N3 119.2(3) . . ?
C33 C32 C31 121.0(4) . . ?
C32 C33 C34 120.3(4) . . ?
O3 C34 C35 125.0(3) . . ?
O3 C34 C33 115.7(4) . . ?
C35 C34 C33 119.2(3) . . ?
C34 C35 C36 120.1(3) . . ?
C31 C36 C35 121.0(3) . . ?
C46 C41 C42 118.8(3) . . ?
C46 C41 N4 121.9(3) . . ?
C42 C41 N4 119.2(3) . . ?
C43 C42 C41 120.4(3) . . ?
C42 C43 C44 120.4(4) . . ?
O4 C44 C43 115.7(3) . . ?
O4 C44 C45 124.5(3) . . ?
C43 C44 C45 119.8(3) . . ?
C44 C45 C46 119.2(3) . . ?
C41 C46 C45 121.3(3) . . ?
Cl4 C1S Cl3 103.5(8) . . ?
Cl4B C1SB Cl3B 123(2) . . ?

loop_
_geom_bond_atom_site_label_1
_geom_bond_atom_site_label_2
_geom_bond_distance
_geom_bond_site_symmetry_2
_geom_bond_publ_flag
Mo1 N1 2.078(3) . y
Mo1 N3 2.114(3) . y
Mo1 Mo2 2.1191(4) . y
Mo1 Cl2 2.5127(8) . y
Mo1 Cl1 2.5273(8) . y
Mo2 N4 2.080(3) . y
Mo2 N2 2.108(3) . y
Mo2 Cl2 2.5087(8) 3_665 y
Mo2 Cl1 2.5251(8) 3_665 y
N1 C10 1.320(3) . ?
N1 C11 1.427(3) . ?
N1 C11B 1.470(3) . ?
N2 C10 1.320(3) . ?
N2 C21 1.437(3) . ?
N3 C30 1.329(4) . ?
N3 C31 1.430(4) . ?
N4 C30 1.326(4) . ?
N4 C41 1.431(4) . ?
O2 C27 1.323(8) . ?
O2 C24 1.395(5) . ?
O3 C34 1.372(4) . ?
O3 C37 1.413(6) . ?
O4 C44 1.372(4) . ?
O4 C47 1.419(5) . ?
C11 C16 1.3893 . ?
C11 C12 1.3900 . ?
C12 C13 1.3525 . ?
C13 C14 1.3931 . ?
C14 O1 1.3791 . ?
C14 C15 1.3901 . ?
C15 C16 1.3798 . ?
O1 C17 1.3725 . ?
C11B C16B 1.3323 . ?
C11B C12B 1.3900 . ?
C12B C13B 1.4514 . ?
C13B C14B 1.3912 . ?
C14B C15B 1.3901 . ?
C14B O1B 1.4356 . ?
C15B C16B 1.3820 . ?
O1B C17B 1.1578 . ?
C21 C26 1.361(5) . ?
C21 C22 1.3924 . ?
C22 C23 1.364(5) . ?
C23 C24 1.359(7) . ?
C24 C25 1.380(7) . ?
C25 C26 1.410(6) . ?
C31 C36 1.387(5) . ?
C31 C32 1.391(5) . ?
C32 C33 1.379(5) . ?
C33 C34 1.391(5) . ?
C34 C35 1.379(5) . ?
C35 C36 1.390(5) . ?
C41 C46 1.375(5) . ?
C41 C42 1.394(5) . ?
C42 C43 1.376(5) . ?
C43 C44 1.385(5) . ?
C44 C45 1.386(5) . ?
C45 C46 1.393(5) . ?
Cl3 C1S 2.12(2) . ?
C1S Cl4 1.618(15) . ?
Cl3B C1SB 1.58(3) . ?
C1SB Cl4B 1.38(3) . ?
